data_7230312
loop_
_publ_author_name
'Mondal, Pradip Kumar'
'Rao, Varun'
'Chopra, Deepak'

_publ_section_title
;
 Capturing the metastable state in the spontaneous and reversible
 single-crystal-to-single-crystal phase transition of riluzolium oxalate
;
_journal_issue 15
_journal_name_full CrystEngComm
_journal_page_first 2079
_journal_paper_doi 10.1039/C8CE00283E
_journal_volume 20
_journal_year 2018
_chemical_formula_sum 'C18 H12 F6 N4 O6 S2'
_chemical_formula_weight 558.44
_space_group_crystal_system monoclinic
_space_group_IT_number 9
_space_group_name_Hall 'C -2yc'
_space_group_name_H-M_alt 'C 1 c 1'
_symmetry_space_group_name_Hall 'C -2yc'
_symmetry_space_group_name_H-M 'C 1 c 1'
_atom_sites_solution_hydrogens mixed
_audit_creation_method SHELXL-2016/6
_audit_update_record
;
2017-11-25 deposited with the CCDC.
2018-03-19 downloaded from the CCDC.
;
_cell_angle_alpha 90
_cell_angle_beta 101.207(8)
_cell_angle_gamma 90
_cell_formula_units_Z 8
_cell_length_a 19.044(3)
_cell_length_b 20.209(2)
_cell_length_c 11.7215(14)
_cell_measurement_reflns_used 4250
_cell_measurement_temperature 190(2)
_cell_measurement_theta_max 29.61
_cell_measurement_theta_min 2.68
_cell_volume 4425.1(10)
_computing_cell_refinement 'Bruker SAINT'
_computing_data_collection 'Bruker APEX2'
_computing_data_reduction 'Bruker SAINT'
_computing_molecular_graphics 'Bruker SHELXTL'
_computing_publication_material 'Bruker SHELXTL'
_computing_structure_refinement 'SHELXL-2016/6 (Sheldrick, 2016)'
_computing_structure_solution 'SHELXT 2014/5 (Sheldrick, 2014)'
_diffrn_ambient_temperature 190(2)
_diffrn_measured_fraction_theta_full 0.996
_diffrn_measured_fraction_theta_max 0.996
_diffrn_measurement_device_type 'Bruker APEX-II CCD'
_diffrn_measurement_method '\f and \w scans'
_diffrn_radiation_type MoK\a
_diffrn_radiation_wavelength 0.71073
_diffrn_reflns_av_R_equivalents 0.1056
_diffrn_reflns_av_unetI/netI 0.1819
_diffrn_reflns_Laue_measured_fraction_full 0.996
_diffrn_reflns_Laue_measured_fraction_max 0.996
_diffrn_reflns_limit_h_max 22
_diffrn_reflns_limit_h_min -22
_diffrn_reflns_limit_k_max 24
_diffrn_reflns_limit_k_min -24
_diffrn_reflns_limit_l_max 13
_diffrn_reflns_limit_l_min -13
_diffrn_reflns_number 25786
_diffrn_reflns_point_group_measured_fraction_full 0.996
_diffrn_reflns_point_group_measured_fraction_max 0.996
_diffrn_reflns_theta_full 24.999
_diffrn_reflns_theta_max 24.999
_diffrn_reflns_theta_min 1.484
_exptl_absorpt_coefficient_mu 0.336
_exptl_absorpt_correction_T_max 0.7460
_exptl_absorpt_correction_T_min 0.2390
_exptl_absorpt_correction_type multi-scan
_exptl_absorpt_process_details 'SADABS 2014/5'
_exptl_crystal_density_diffrn 1.676
_exptl_crystal_description Plate
_exptl_crystal_F_000 2256
_exptl_crystal_size_max 0.450
_exptl_crystal_size_mid 0.190
_exptl_crystal_size_min 0.050
_refine_diff_density_max 0.643
_refine_diff_density_min -0.487
_refine_diff_density_rms 0.082
_refine_ls_abs_structure_details
;
 Refined as an inversion twin.
;
_refine_ls_abs_structure_Flack 0.3(2)
_refine_ls_extinction_method none
_refine_ls_goodness_of_fit_ref 1.110
_refine_ls_hydrogen_treatment mixed
_refine_ls_matrix_type full
_refine_ls_number_parameters 786
_refine_ls_number_reflns 7649
_refine_ls_number_restraints 339
_refine_ls_restrained_S_all 1.098
_refine_ls_R_factor_all 0.1165
_refine_ls_R_factor_gt 0.0802
_refine_ls_shift/su_max 0.000
_refine_ls_shift/su_mean 0.000
_refine_ls_structure_factor_coef Fsqd
_refine_ls_weighting_details 'w=1/[\s^2^(Fo^2^)+7.8601P] where P=(Fo^2^+2Fc^2^)/3'
_refine_ls_weighting_scheme calc
_refine_ls_wR_factor_gt 0.2145
_refine_ls_wR_factor_ref 0.2591
_reflns_Friedel_coverage 0.997
_reflns_Friedel_fraction_full 0.996
_reflns_Friedel_fraction_max 0.996
_reflns_number_gt 5165
_reflns_number_total 7649
_reflns_threshold_expression 'I > 2\s(I)'
_cod_data_source_file c8ce00283e2.cif
_cod_data_source_block RZ-OA-190K
_cod_depositor_comments 'Adding full bibliography for 7230307--7230312.cif.'
_cod_original_cell_volume 4425.1(9)
_cod_database_code 7230312
_shelx_shelxl_version_number 2016/6
_shelx_space_group_comment
;
The symmetry employed for this shelxl refinement is uniquely defined
by the following loop, which should always be used as a source of
symmetry information in preference to the above space-group names.
They are only intended as comments.
;
_shelx_estimated_absorpt_t_min 0.863
_shelx_estimated_absorpt_t_max 0.983

loop_
_space_group_symop_operation_xyz
'x, y, z'
'x, -y, z+1/2'
'x+1/2, y+1/2, z'
'x+1/2, -y+1/2, z+1/2'

loop_
_atom_site_label
_atom_site_type_symbol
_atom_site_fract_x
_atom_site_fract_y
_atom_site_fract_z
_atom_site_U_iso_or_equiv
_atom_site_adp_type
_atom_site_occupancy
_atom_site_site_symmetry_order
_atom_site_calc_flag
_atom_site_refinement_flags_posn
_atom_site_refinement_flags_adp
_atom_site_refinement_flags_occupancy
_atom_site_disorder_assembly
_atom_site_disorder_group
S1 S -0.2403(2) 0.66326(17) 0.2471(3) 0.0527(11) Uani 1 1 d . . . . .
S2 S 0.1085(2) 0.58087(15) -0.1331(3) 0.0411(9) Uani 1 1 d . . . . .
S3 S 0.2705(2) 0.66529(17) 0.2541(3) 0.0519(11) Uani 1 1 d . . . . .
S4 S 0.5879(2) 0.58853(15) -0.1398(3) 0.0459(10) Uani 1 1 d . . . . .
O2 O 0.1633(7) 0.2965(4) 0.0986(9) 0.054(3) Uani 1 1 d . . . . .
O3 O 0.1765(7) 0.3345(4) -0.0718(8) 0.056(3) Uani 1 1 d . . . . .
O4 O 0.2011(5) 0.4156(4) 0.1938(8) 0.039(2) Uani 1 1 d . . . . .
O5 O 0.2121(5) 0.4535(4) 0.0184(7) 0.035(2) Uani 1 1 d . . . . .
O9 O 0.6602(7) 0.2934(4) 0.0991(9) 0.061(3) Uani 1 1 d . . . . .
O10 O 0.6710(8) 0.3320(4) -0.0730(8) 0.067(4) Uani 1 1 d . . . . .
O11 O 0.6916(6) 0.4539(4) 0.0111(8) 0.049(3) Uani 1 1 d . . . . .
O12 O 0.6807(7) 0.4170(4) 0.1880(9) 0.051(3) Uani 1 1 d . . . . .
N1 N -0.3043(7) 0.5473(6) 0.2741(10) 0.043(3) Uani 1 1 d . . . . .
N2 N -0.2619(6) 0.5673(5) 0.1022(8) 0.035(2) Uani 1 1 d D . . . .
N3 N 0.1630(7) 0.7009(6) -0.1601(9) 0.048(3) Uani 1 1 d D . . . .
N4 N 0.1221(7) 0.6784(6) 0.0093(11) 0.047(3) Uani 1 1 d . . . . .
N5 N 0.2153(5) 0.5450(5) 0.2806(9) 0.038(3) Uani 1 1 d D . . . .
N6 N 0.2603(6) 0.5673(5) 0.1118(9) 0.037(3) Uani 1 1 d . . . . .
N7 N 0.6511(7) 0.7050(6) -0.1654(10) 0.046(3) Uani 1 1 d . . . . .
N8 N 0.6091(7) 0.6855(6) 0.0038(10) 0.046(3) Uani 1 1 d . . . . .
H6 H 0.248(7) 0.532(7) 0.093(11) 0.055 Uiso 1 1 d . U . . .
H8 H 0.625(7) 0.732(6) 0.042(10) 0.055 Uiso 1 1 d . U . . .
H2 H -0.285(4) 0.531(2) 0.064(7) 0.055 Uiso 1 1 d D U . . .
H4 H 0.133(7) 0.724(6) 0.048(10) 0.055 Uiso 1 1 d . U . . .
H1A H -0.316(7) 0.512(7) 0.256(12) 0.055 Uiso 1 1 d . U . . .
H1B H -0.305(7) 0.563(6) 0.352(11) 0.055 Uiso 1 1 d . U . . .
H3A H 0.158(6) 0.750(6) -0.145(11) 0.055 Uiso 1 1 d . U . . .
H3B H 0.166(6) 0.690(5) -0.235(3) 0.055 Uiso 1 1 d D U . . .
H5A H 0.181(3) 0.517(3) 0.248(8) 0.055 Uiso 1 1 d D U . . .
H5B H 0.192(7) 0.568(6) 0.344(10) 0.055 Uiso 1 1 d . U . . .
H7A H 0.656(7) 0.746(7) -0.142(11) 0.055 Uiso 1 1 d . U . . .
H7B H 0.622(7) 0.703(6) -0.243(10) 0.055 Uiso 1 1 d . U . . .
C1 C -0.2741(8) 0.5840(6) 0.2079(12) 0.036(3) Uani 1 1 d . . . . .
C2 C -0.2241(8) 0.6124(7) 0.0481(11) 0.044(3) Uani 1 1 d . . . . .
C3 C -0.2064(9) 0.6053(9) -0.0564(14) 0.061(4) Uani 1 1 d . . . . .
H3 H -0.220210 0.567500 -0.103606 0.073 Uiso 1 1 calc R U . . .
C4A C -0.1676(11) 0.6552(10) -0.0907(17) 0.077(5) Uani 1 1 d . . . . .
H4A1 H -0.148010 0.650487 -0.158867 0.092 Uiso 1 1 calc R U . A 1
C7 C -0.2085(8) 0.6691(7) 0.1169(13) 0.042(3) Uani 1 1 d . . . . .
C9 C 0.1786(8) 0.3403(6) 0.0324(12) 0.035(3) Uani 1 1 d . . . . .
C10 C 0.1995(8) 0.4090(6) 0.0877(12) 0.032(3) Uani 1 1 d . . . . .
C11 C 0.1341(8) 0.6605(6) -0.0940(11) 0.037(3) Uani 1 1 d . . . . .
C12 C 0.0868(8) 0.6290(7) 0.0580(12) 0.043(3) Uani 1 1 d . . . . .
C13 C 0.0618(10) 0.6325(8) 0.1636(12) 0.059(4) Uani 1 1 d . . . . .
H13 H 0.068026 0.671592 0.209502 0.070 Uiso 1 1 calc R U . . .
C14 C 0.0278(10) 0.5775(9) 0.1988(16) 0.072(6) Uani 1 1 d . . . . .
H14 H 0.012533 0.577628 0.271357 0.086 Uiso 1 1 calc R U . . .
C15 C 0.0166(7) 0.5236(8) 0.1285(15) 0.057(4) Uani 1 1 d D . . . .
C16 C 0.0377(7) 0.5187(7) 0.0278(14) 0.050(4) Uani 1 1 d . . . . .
H16 H 0.028450 0.479923 -0.018492 0.060 Uiso 1 1 calc R U . . .
C17 C 0.0739(8) 0.5723(7) -0.0082(13) 0.041(3) Uani 1 1 d . . . . .
C19 C 0.2458(8) 0.5841(6) 0.2148(12) 0.039(3) Uani 1 1 d . . . . .
C20 C 0.2956(7) 0.6161(6) 0.0588(10) 0.034(3) Uani 1 1 d . . . . .
C21 C 0.3161(8) 0.6132(7) -0.0454(13) 0.049(4) Uani 1 1 d . . . . .
H21 H 0.307668 0.574643 -0.092438 0.059 Uiso 1 1 calc R U . . .
C22 C 0.3496(9) 0.6679(8) -0.0816(14) 0.058(4) Uani 1 1 d . . . . .
H22 H 0.366056 0.666452 -0.153033 0.070 Uiso 1 1 calc R U . . .
C23 C 0.3595(9) 0.7254(7) -0.0136(14) 0.059(4) Uani 1 1 d . . . . .
C24 C 0.3344(9) 0.7309(7) 0.0904(13) 0.055(4) Uani 1 1 d . . . . .
H24 H 0.338197 0.770938 0.133632 0.066 Uiso 1 1 calc R U . . .
C25 C 0.3038(9) 0.6744(7) 0.1266(12) 0.045(4) Uani 1 1 d . . . . .
C27 C 0.6199(8) 0.6669(5) -0.0998(11) 0.035(3) Uani 1 1 d . . . . .
C28 C 0.5716(8) 0.6394(7) 0.0531(12) 0.045(4) Uani 1 1 d . . . . .
C29 C 0.5475(10) 0.6444(7) 0.1608(12) 0.055(4) Uani 1 1 d . . . . .
H29 H 0.556931 0.683053 0.207539 0.066 Uiso 1 1 calc R U . . .
C30 C 0.5095(10) 0.5908(7) 0.1964(15) 0.066(5) Uani 1 1 d . . . . .
H30 H 0.492007 0.592974 0.266849 0.079 Uiso 1 1 calc R U . . .
C31 C 0.4988(9) 0.5383(7) 0.1313(16) 0.065(5) Uani 1 1 d D . . . .
C32 C 0.5163(8) 0.5302(7) 0.0215(15) 0.055(4) Uani 1 1 d . . . . .
H32 H 0.504333 0.491695 -0.024525 0.066 Uiso 1 1 calc R U . . .
C33 C 0.5527(8) 0.5834(6) -0.0141(12) 0.045(4) Uani 1 1 d . . . . .
C35 C 0.6813(9) 0.4089(6) 0.0819(13) 0.043(4) Uani 1 1 d . . . . .
C36 C 0.6691(8) 0.3385(6) 0.0303(13) 0.039(3) Uani 1 1 d . . . . .
O8A O 0.4416(10) 0.4905(9) 0.158(2) 0.061(4) Uani 0.578(12) 1 d D . P B 1
C34A C 0.4199(12) 0.4361(14) 0.110(2) 0.075(4) Uani 0.578(12) 1 d D U P B 1
F10A F 0.3817(9) 0.4471(11) 0.0009(17) 0.095(6) Uani 0.578(12) 1 d D U P B 1
F12A F 0.4761(10) 0.3968(7) 0.0889(17) 0.094(5) Uani 0.578(12) 1 d D U P B 1
F11A F 0.3867(14) 0.3963(10) 0.162(2) 0.085(6) Uani 0.578(12) 1 d . U P B 1
O8B O 0.4743(15) 0.4810(13) 0.193(3) 0.061(4) Uani 0.422(12) 1 d D U P B 2
C34B C 0.4077(18) 0.4791(18) 0.187(3) 0.075(4) Uani 0.422(12) 1 d D U P B 2
F10B F 0.3779(14) 0.4866(15) 0.073(3) 0.086(6) Uani 0.422(12) 1 d D U P B 2
F11B F 0.394(2) 0.4215(19) 0.209(4) 0.122(10) Uani 0.422(12) 1 d . U P B 2
F12B F 0.3849(15) 0.5325(16) 0.239(2) 0.118(9) Uani 0.422(12) 1 d D U P B 2
F1A F -0.0282(7) 0.7010(7) -0.1205(13) 0.082(3) Uani 0.703(8) 1 d D . P C 1
F2A F -0.0155(8) 0.7493(6) 0.0425(14) 0.074(3) Uani 0.703(8) 1 d D . P C 1
F3A F -0.0238(8) 0.8064(7) -0.1168(15) 0.091(4) Uani 0.703(8) 1 d D . P C 1
O1A O -0.1160(8) 0.7577(7) -0.0778(16) 0.059(4) Uani 0.703(8) 1 d D . P C 1
C5A C -0.1570(11) 0.7114(12) -0.028(2) 0.058(6) Uani 0.703(8) 1 d D . P C 1
C6A C -0.1765(10) 0.7209(14) 0.075(2) 0.046(5) Uani 0.703(8) 1 d D . P C 1
H6A1 H -0.168316 0.761637 0.115951 0.055 Uiso 0.703(8) 1 calc R U P C 1
C8A C -0.0467(13) 0.7535(7) -0.0661(17) 0.085(8) Uani 0.703(8) 1 d D . P C 1
F1B F -0.0219(16) 0.7900(18) 0.113(3) 0.082(3) Uani 0.297(8) 1 d D . P C 2
F2B F -0.1097(15) 0.8491(14) 0.038(3) 0.074(3) Uani 0.297(8) 1 d D . P C 2
F3B F -0.019(2) 0.847(2) -0.038(4) 0.091(4) Uani 0.297(8) 1 d D . P C 2
O1B O -0.1199(19) 0.7850(16) -0.047(4) 0.059(4) Uani 0.297(8) 1 d D . P C 2
C5B C -0.126(2) 0.719(2) -0.006(5) 0.058(6) Uani 0.297(8) 1 d D . P C 2
C6B C -0.149(2) 0.722(4) 0.096(5) 0.046(5) Uani 0.297(8) 1 d D . P C 2
H6B H -0.130845 0.754356 0.152759 0.055 Uiso 0.297(8) 1 calc R U P C 2
C8B C -0.0596(17) 0.8089(18) 0.012(3) 0.085(8) Uani 0.297(8) 1 d D . P C 2
O7A O 0.3792(8) 0.7883(7) -0.0556(14) 0.047(4) Uani 0.704(15) 1 d . . P D 1
F7A F 0.4689(11) 0.8550(8) -0.0633(18) 0.087(5) Uani 0.704(15) 1 d . . P D 1
F8A F 0.4871(8) 0.7842(8) 0.0611(18) 0.081(5) Uani 0.704(15) 1 d . U P D 1
F9A F 0.4782(8) 0.7518(7) -0.1163(15) 0.097(5) Uani 0.704(15) 1 d . U P D 1
C26A C 0.4487(12) 0.7926(12) -0.043(3) 0.066(5) Uani 0.704(15) 1 d . U P D 1
O7B O 0.404(3) 0.765(2) -0.063(4) 0.067(10) Uani 0.296(15) 1 d . U P D 2
F7B F 0.466(3) 0.8374(18) -0.118(4) 0.087(5) Uani 0.296(15) 1 d . U P D 2
F8B F 0.473(2) 0.804(3) 0.110(4) 0.086(10) Uani 0.296(15) 1 d . U P D 2
F9B F 0.3879(18) 0.8524(12) 0.033(2) 0.070(8) Uani 0.296(15) 1 d . U P D 2
C26B C 0.438(3) 0.817(2) 0.018(5) 0.060(8) Uani 0.296(15) 1 d . U P D 2
F4A F -0.1066(9) 0.3999(11) 0.165(2) 0.105(4) Uani 0.722(18) 1 d D . P E 1
F5A F -0.1183(10) 0.4809(11) 0.0409(18) 0.105(4) Uani 0.722(18) 1 d D . P E 1
F6A F -0.1162(8) 0.5040(9) 0.2088(16) 0.105(4) Uani 0.722(18) 1 d D . P E 1
O6A O -0.0169(10) 0.4688(10) 0.177(2) 0.076(8) Uani 0.722(18) 1 d D . P E 1
C18A C -0.0893(11) 0.4610(8) 0.1436(19) 0.062(6) Uani 0.722(18) 1 d D . P E 1
F4B F -0.110(2) 0.439(3) 0.222(5) 0.105(4) Uani 0.278(18) 1 d D . P E 2
F5B F -0.130(2) 0.485(3) 0.080(5) 0.105(4) Uani 0.278(18) 1 d D . P E 2
F6B F -0.107(2) 0.542(2) 0.223(4) 0.105(4) Uani 0.278(18) 1 d D . P E 2
O6B O -0.023(3) 0.4643(19) 0.139(7) 0.076(8) Uani 0.278(18) 1 d D . P E 2
C18B C -0.082(3) 0.4902(19) 0.175(5) 0.062(6) Uani 0.278(18) 1 d D . P E 2

loop_
_atom_site_aniso_label
_atom_site_aniso_U_11
_atom_site_aniso_U_22
_atom_site_aniso_U_33
_atom_site_aniso_U_23
_atom_site_aniso_U_13
_atom_site_aniso_U_12
S1 0.093(3) 0.0345(18) 0.036(2) -0.0082(14) 0.0258(19) -0.0166(16)
S2 0.058(2) 0.0303(16) 0.0373(18) -0.0071(13) 0.0138(15) -0.0108(13)
S3 0.091(3) 0.0373(18) 0.0329(19) -0.0142(13) 0.0262(18) -0.0294(17)
S4 0.075(3) 0.0275(16) 0.041(2) -0.0095(13) 0.0275(19) -0.0094(14)
O2 0.118(9) 0.018(4) 0.035(5) 0.004(4) 0.032(5) -0.008(5)
O3 0.128(9) 0.027(5) 0.021(5) -0.003(3) 0.033(5) -0.016(5)
O4 0.064(6) 0.026(5) 0.030(5) 0.000(3) 0.011(4) -0.006(4)
O5 0.062(5) 0.022(4) 0.022(4) -0.001(3) 0.014(4) -0.008(4)
O9 0.136(10) 0.023(4) 0.030(5) -0.003(4) 0.034(6) -0.004(5)
O10 0.167(11) 0.022(5) 0.023(5) 0.001(3) 0.048(6) -0.007(5)
O11 0.104(8) 0.021(4) 0.026(5) 0.002(4) 0.024(5) 0.002(5)
O12 0.098(8) 0.027(5) 0.035(6) 0.000(4) 0.031(5) 0.005(4)
N1 0.077(8) 0.021(5) 0.035(6) -0.004(5) 0.023(6) -0.001(5)
N2 0.064(7) 0.024(5) 0.019(5) -0.002(4) 0.015(4) 0.001(5)
N3 0.096(9) 0.027(5) 0.028(6) -0.005(4) 0.030(6) -0.011(5)
N4 0.072(8) 0.039(6) 0.034(6) -0.003(5) 0.020(5) 0.004(5)
N5 0.055(7) 0.031(5) 0.031(6) -0.005(4) 0.014(5) -0.019(5)
N6 0.064(7) 0.025(5) 0.025(5) -0.011(4) 0.016(5) -0.025(5)
N7 0.085(9) 0.030(6) 0.028(6) 0.000(5) 0.022(6) -0.004(5)
N8 0.085(8) 0.027(5) 0.031(6) 0.004(5) 0.025(6) 0.010(5)
C1 0.050(7) 0.026(6) 0.035(7) 0.004(5) 0.017(6) 0.005(5)
C2 0.080(10) 0.034(6) 0.023(6) 0.003(5) 0.018(6) 0.008(6)
C3 0.079(11) 0.059(9) 0.052(9) 0.013(7) 0.030(8) 0.023(8)
C4A 0.096(13) 0.086(12) 0.064(11) 0.019(9) 0.058(10) 0.023(9)
C7 0.052(8) 0.038(7) 0.039(7) 0.013(5) 0.017(6) 0.007(5)
C9 0.057(8) 0.024(6) 0.026(7) -0.002(5) 0.014(5) 0.002(5)
C10 0.053(8) 0.016(5) 0.030(7) 0.006(5) 0.015(5) 0.008(5)
C11 0.072(9) 0.020(6) 0.022(6) -0.004(4) 0.015(6) -0.002(5)
C12 0.052(8) 0.045(8) 0.037(7) 0.014(6) 0.019(6) 0.006(6)
C13 0.087(11) 0.066(10) 0.030(7) 0.014(6) 0.029(7) 0.003(8)
C14 0.081(11) 0.084(12) 0.060(10) 0.054(9) 0.038(9) 0.042(9)
C15 0.035(7) 0.068(9) 0.069(10) 0.034(8) 0.008(6) 0.007(6)
C16 0.033(7) 0.056(8) 0.058(9) 0.007(7) 0.002(6) -0.003(6)
C17 0.043(7) 0.040(7) 0.040(7) 0.006(6) 0.006(6) -0.005(5)
C19 0.055(9) 0.036(7) 0.029(7) 0.003(5) 0.011(6) -0.009(5)
C20 0.052(7) 0.032(6) 0.022(5) -0.004(4) 0.016(5) -0.019(5)
C21 0.060(9) 0.042(7) 0.047(8) -0.018(6) 0.015(6) -0.024(6)
C22 0.073(10) 0.067(10) 0.041(8) -0.006(6) 0.027(7) -0.026(7)
C23 0.079(10) 0.045(7) 0.056(9) 0.006(6) 0.024(7) -0.035(7)
C24 0.086(10) 0.034(7) 0.048(8) -0.004(6) 0.021(7) -0.039(7)
C25 0.076(9) 0.032(6) 0.032(7) 0.004(5) 0.022(7) -0.018(6)
C27 0.064(9) 0.019(6) 0.024(6) -0.005(4) 0.014(6) -0.004(5)
C28 0.071(9) 0.031(6) 0.037(7) 0.009(5) 0.017(6) 0.021(6)
C29 0.105(12) 0.032(6) 0.037(7) 0.012(5) 0.039(7) 0.021(7)
C30 0.107(13) 0.038(7) 0.069(11) 0.025(7) 0.059(9) 0.017(7)
C31 0.090(12) 0.032(7) 0.091(12) 0.025(7) 0.060(10) 0.016(7)
C32 0.063(9) 0.034(6) 0.077(10) 0.002(6) 0.037(8) 0.007(6)
C33 0.068(9) 0.034(7) 0.039(8) -0.005(5) 0.025(7) -0.001(6)
C35 0.083(10) 0.018(6) 0.034(8) 0.008(5) 0.029(7) 0.010(6)
C36 0.068(9) 0.022(6) 0.030(8) -0.001(5) 0.021(6) 0.002(5)
O8A 0.053(9) 0.049(7) 0.084(11) 0.037(7) 0.023(8) 0.003(8)
C34A 0.053(8) 0.085(10) 0.088(9) 0.043(8) 0.013(7) -0.008(7)
F10A 0.066(9) 0.116(14) 0.091(10) 0.029(10) -0.011(8) -0.054(9)
F12A 0.120(12) 0.031(6) 0.136(14) -0.005(8) 0.036(10) -0.005(7)
F11A 0.100(12) 0.067(10) 0.087(11) -0.002(8) 0.014(9) -0.060(9)
O8B 0.053(9) 0.049(7) 0.084(11) 0.037(7) 0.023(8) 0.003(8)
C34B 0.053(8) 0.085(10) 0.088(9) 0.043(8) 0.013(7) -0.008(7)
F10B 0.059(11) 0.100(16) 0.098(12) 0.036(11) 0.008(9) -0.001(12)
F11B 0.089(16) 0.119(14) 0.16(2) 0.074(15) 0.027(18) -0.028(14)
F12B 0.102(18) 0.165(17) 0.102(15) 0.036(13) 0.058(14) 0.039(15)
F1A 0.049(6) 0.089(8) 0.111(9) 0.000(7) 0.025(6) 0.003(6)
F2A 0.063(7) 0.058(6) 0.099(8) 0.022(6) 0.008(6) 0.008(5)
F3A 0.079(8) 0.082(9) 0.127(12) 0.042(8) 0.060(8) -0.012(7)
O1A 0.060(7) 0.044(9) 0.086(10) 0.031(8) 0.045(7) 0.022(7)
C5A 0.020(11) 0.088(14) 0.072(14) 0.052(12) 0.022(11) 0.006(11)
C6A 0.019(12) 0.058(9) 0.056(12) 0.022(9) -0.002(10) -0.016(12)
C8A 0.081(16) 0.029(8) 0.13(2) 0.031(11) -0.024(14) -0.006(9)
F1B 0.049(6) 0.089(8) 0.111(9) 0.000(7) 0.025(6) 0.003(6)
F2B 0.063(7) 0.058(6) 0.099(8) 0.022(6) 0.008(6) 0.008(5)
F3B 0.079(8) 0.082(9) 0.127(12) 0.042(8) 0.060(8) -0.012(7)
O1B 0.060(7) 0.044(9) 0.086(10) 0.031(8) 0.045(7) 0.022(7)
C5B 0.020(11) 0.088(14) 0.072(14) 0.052(12) 0.022(11) 0.006(11)
C6B 0.019(12) 0.058(9) 0.056(12) 0.022(9) -0.002(10) -0.016(12)
C8B 0.081(16) 0.029(8) 0.13(2) 0.031(11) -0.024(14) -0.006(9)
O7A 0.038(8) 0.040(8) 0.068(9) 0.036(7) 0.020(6) 0.015(6)
F7A 0.117(9) 0.038(8) 0.126(15) 0.003(7) 0.073(11) -0.034(7)
F8A 0.038(7) 0.073(10) 0.125(12) 0.026(9) -0.004(8) 0.000(7)
F9A 0.073(8) 0.096(10) 0.140(11) 0.017(8) 0.064(8) 0.031(7)
C26A 0.049(11) 0.045(11) 0.110(13) 0.039(10) 0.032(9) 0.006(9)
O7B 0.08(3) 0.040(18) 0.09(2) 0.002(15) 0.050(18) -0.024(17)
F7B 0.117(9) 0.038(8) 0.126(15) 0.003(7) 0.073(11) -0.034(7)
F8B 0.071(19) 0.11(3) 0.086(16) 0.017(17) 0.031(14) -0.008(16)
F9B 0.113(19) 0.038(12) 0.064(15) 0.003(11) 0.026(12) 0.004(12)
C26B 0.075(19) 0.022(15) 0.088(16) 0.013(13) 0.029(13) -0.025(11)
F4A 0.060(4) 0.102(7) 0.157(9) 0.064(7) 0.032(5) -0.005(5)
F5A 0.060(4) 0.102(7) 0.157(9) 0.064(7) 0.032(5) -0.005(5)
F6A 0.060(4) 0.102(7) 0.157(9) 0.064(7) 0.032(5) -0.005(5)
O6A 0.047(7) 0.088(8) 0.09(2) 0.068(9) 0.014(10) -0.002(6)
C18A 0.055(11) 0.021(11) 0.121(18) 0.020(11) 0.049(12) 0.006(9)
F4B 0.060(4) 0.102(7) 0.157(9) 0.064(7) 0.032(5) -0.005(5)
F5B 0.060(4) 0.102(7) 0.157(9) 0.064(7) 0.032(5) -0.005(5)
F6B 0.060(4) 0.102(7) 0.157(9) 0.064(7) 0.032(5) -0.005(5)
O6B 0.047(7) 0.088(8) 0.09(2) 0.068(9) 0.014(10) -0.002(6)
C18B 0.055(11) 0.021(11) 0.121(18) 0.020(11) 0.049(12) 0.006(9)

loop_
_atom_type_symbol
_atom_type_description
_atom_type_scat_dispersion_real
_atom_type_scat_dispersion_imag
_atom_type_scat_source
C C 0.0033 0.0016 'International Tables Vol C Tables 4.2.6.8 and 6.1.1.4'
H H 0.0000 0.0000 'International Tables Vol C Tables 4.2.6.8 and 6.1.1.4'
N N 0.0061 0.0033 'International Tables Vol C Tables 4.2.6.8 and 6.1.1.4'
O O 0.0106 0.0060 'International Tables Vol C Tables 4.2.6.8 and 6.1.1.4'
F F 0.0171 0.0103 'International Tables Vol C Tables 4.2.6.8 and 6.1.1.4'
S S 0.1246 0.1234 'International Tables Vol C Tables 4.2.6.8 and 6.1.1.4'

loop_
_geom_angle_atom_site_label_1
_geom_angle_atom_site_label_2
_geom_angle_atom_site_label_3
_geom_angle
C7 S1 C1 90.2(7)
C11 S2 C17 90.2(6)
C25 S3 C19 89.9(6)
C27 S4 C33 89.9(6)
C1 N1 H1A 121(10)
C1 N1 H1B 117(8)
H1A N1 H1B 121(10)
C1 N2 C2 117.0(10)
C1 N2 H2 120(6)
C2 N2 H2 123(6)
C11 N3 H3A 116(7)
C11 N3 H3B 122(7)
H3A N3 H3B 115(9)
C11 N4 C12 111.4(12)
C11 N4 H4 126(7)
C12 N4 H4 122(7)
C19 N5 H5A 120(7)
C19 N5 H5B 116(7)
H5A N5 H5B 103(9)
C19 N6 C20 115.0(10)
C19 N6 H6 113(10)
C20 N6 H6 132(10)
C27 N7 H7A 114(8)
C27 N7 H7B 107(7)
H7A N7 H7B 110(10)
C27 N8 C28 112.3(12)
C27 N8 H8 124(7)
C28 N8 H8 124(7)
N1 C1 N2 126.1(11)
N1 C1 S1 123.4(11)
N2 C1 S1 110.4(9)
C3 C2 N2 126.3(14)
C3 C2 C7 123.6(14)
N2 C2 C7 110.1(11)
C2 C3 C4A 116.1(17)
C2 C3 H3 122.0
C4A C3 H3 122.0
C5A C4A C3 119.8(16)
C3 C4A C5B 127(2)
C5A C4A H4A1 120.1
C3 C4A H4A1 120.1
C6A C7 C2 119.0(16)
C2 C7 C6B 122(3)
C6A C7 S1 128.7(15)
C2 C7 S1 112.2(10)
C6B C7 S1 123(2)
O3 C9 O2 126.0(12)
O3 C9 C10 117.4(9)
O2 C9 C10 116.6(9)
O4 C10 O5 126.4(12)
O4 C10 C9 117.9(8)
O5 C10 C9 115.7(9)
N3 C11 N4 122.3(11)
N3 C11 S2 123.6(10)
N4 C11 S2 114.1(10)
C17 C12 N4 114.4(12)
C17 C12 C13 118.7(13)
N4 C12 C13 126.8(14)
C14 C13 C12 118.5(16)
C14 C13 H13 120.7
C12 C13 H13 120.7
C15 C14 C13 119.3(16)
C15 C14 H14 120.4
C13 C14 H14 120.4
C16 C15 C14 124.2(15)
C16 C15 O6B 106(3)
C14 C15 O6B 130(3)
C16 C15 O6A 121.9(19)
C14 C15 O6A 113.8(18)
C15 C16 C17 117.8(15)
C15 C16 H16 121.1
C17 C16 H16 121.1
C12 C17 C16 121.4(14)
C12 C17 S2 109.8(10)
C16 C17 S2 128.8(12)
N5 C19 N6 124.9(11)
N5 C19 S3 122.5(10)
N6 C19 S3 112.7(9)
C21 C20 N6 128.0(11)
C21 C20 C25 121.6(11)
N6 C20 C25 110.3(10)
C20 C21 C22 118.2(12)
C20 C21 H21 120.9
C22 C21 H21 120.9
C21 C22 C23 120.5(14)
C21 C22 H22 119.8
C23 C22 H22 119.8
O7B C23 C24 132(2)
O7B C23 C22 106(2)
C24 C23 C22 122.1(12)
C24 C23 O7A 112.6(14)
C22 C23 O7A 123.6(14)
C25 C24 C23 115.9(13)
C25 C24 H24 122.0
C23 C24 H24 122.0
C24 C25 C20 121.5(12)
C24 C25 S3 126.5(11)
C20 C25 S3 112.0(9)
N7 C27 N8 122.6(11)
N7 C27 S4 123.8(10)
N8 C27 S4 113.6(10)
N8 C28 C33 114.6(12)
N8 C28 C29 127.5(13)
C33 C28 C29 117.9(13)
C30 C29 C28 118.5(14)
C30 C29 H29 120.7
C28 C29 H29 120.7
C31 C30 C29 119.0(14)
C31 C30 H30 120.5
C29 C30 H30 120.5
C30 C31 C32 126.6(13)
C30 C31 O8B 112.1(19)
C32 C31 O8B 120.8(18)
C30 C31 O8A 115.7(15)
C32 C31 O8A 114.7(17)
C33 C32 C31 114.2(14)
C33 C32 H32 122.9
C31 C32 H32 122.9
C32 C33 C28 123.5(13)
C32 C33 S4 126.9(11)
C28 C33 S4 109.4(10)
O12 C35 O11 125.7(12)
O12 C35 C36 118.6(9)
O11 C35 C36 115.7(9)
O10 C36 O9 126.4(11)
O10 C36 C35 117.0(9)
O9 C36 C35 116.6(9)
C34A O8A C31 130(2)
F11A C34A O8A 120(3)
F11A C34A F10A 110(2)
O8A C34A F10A 110(2)
F11A C34A F12A 101(2)
O8A C34A F12A 112(2)
F10A C34A F12A 103(2)
C34B O8B C31 114(3)
F11B C34B O8B 106(3)
F11B C34B F12B 124(4)
O8B C34B F12B 111(3)
F11B C34B F10B 104(3)
O8B C34B F10B 106(3)
F12B C34B F10B 104(3)
C8A O1A C5A 122.9(15)
C6A C5A C4A 125.0(19)
C6A C5A O1A 123(2)
C4A C5A O1A 112(2)
C5A C6A C7 116(2)
C5A C6A H6A1 122.0
C7 C6A H6A1 122.0
F2A C8A O1A 112(2)
F2A C8A F1A 107.9(16)
O1A C8A F1A 111.1(17)
F2A C8A F3A 111.2(17)
O1A C8A F3A 108.3(16)
F1A C8A F3A 106.7(18)
C8B F2B O1B 51.5(18)
C8B O1B C5B 107(4)
C8B O1B F2B 52.7(18)
C5B O1B F2B 122(4)
C6B C5B O1B 109(5)
C6B C5B C4A 111(4)
O1B C5B C4A 124(4)
C5B C6B C7 118(4)
C5B C6B H6B 121.1
C7 C6B H6B 121.1
F3B C8B O1B 121(4)
F3B C8B F1B 107(4)
O1B C8B F1B 130(3)
F3B C8B F2B 105(3)
O1B C8B F2B 76(3)
F1B C8B F2B 105(3)
C26A O7A C23 110.4(14)
O7A C26A F8A 118(2)
O7A C26A F7A 111.1(19)
F8A C26A F7A 99(2)
O7A C26A F9A 115(3)
F8A C26A F9A 106.2(18)
F7A C26A F9A 106.5(19)
C23 O7B C26B 113(4)
F8B C26B F9B 108(6)
F8B C26B O7B 122(5)
F9B C26B O7B 104(5)
F8B C26B F7B 130(5)
F9B C26B F7B 111(4)
O7B C26B F7B 77(4)
C18A O6A C15 118.0(16)
F5A C18A F4A 113.1(19)
F5A C18A F6A 101.0(18)
F4A C18A F6A 111.5(17)
F5A C18A O6A 117.3(16)
F4A C18A O6A 109.3(16)
F6A C18A O6A 104(2)
C18B O6B C15 100(3)
F5B C18B F6B 100(5)
F5B C18B F4B 91(4)
F6B C18B F4B 104(4)
F5B C18B O6B 101(5)
F6B C18B O6B 145(5)
F4B C18B O6B 104(3)

loop_
_geom_bond_atom_site_label_1
_geom_bond_atom_site_label_2
_geom_bond_distance
S1 C7 1.752(14)
S1 C1 1.754(13)
S2 C11 1.718(12)
S2 C17 1.727(15)
S3 C25 1.743(13)
S3 C19 1.745(13)
S4 C27 1.727(12)
S4 C33 1.737(14)
O2 C9 1.248(16)
O3 C9 1.221(17)
O4 C10 1.244(16)
O5 C10 1.266(15)
O9 C36 1.250(16)
O10 C36 1.225(17)
O11 C35 1.273(16)
O12 C35 1.256(17)
N1 C1 1.286(17)
N1 H1A 0.77(14)
N1 H1B 0.97(12)
N2 C1 1.347(16)
N2 C2 1.389(18)
N2 H2 0.9200(16)
N3 C11 1.316(16)
N3 H3A 1.02(13)
N3 H3B 0.9200(16)
N4 C11 1.325(17)
N4 C12 1.386(18)
N4 H4 1.04(13)
N5 C19 1.315(16)
N5 H5A 0.8900(16)
N5 H5B 1.04(12)
N6 C19 1.334(17)
N6 C20 1.404(15)
N6 H6 0.76(13)
N7 C27 1.309(16)
N7 H7A 0.88(14)
N7 H7B 0.97(12)
N8 C27 1.326(17)
N8 C28 1.368(19)
N8 H8 1.06(12)
C2 C3 1.339(19)
C2 C7 1.40(2)
C3 C4A 1.36(3)
C3 H3 0.9500
C4A C5A 1.35(3)
C4A C5B 1.73(6)
C4A H4A1 0.9500
C7 C6A 1.35(3)
C7 C6B 1.61(6)
C9 C10 1.551(12)
C12 C17 1.38(2)
C12 C13 1.412(19)
C13 C14 1.39(2)
C13 H13 0.9500
C14 C15 1.36(3)
C14 H14 0.9500
C15 C16 1.32(2)
C15 O6B 1.44(3)
C15 O6A 1.45(2)
C16 C17 1.39(2)
C16 H16 0.9500
C20 C21 1.353(19)
C20 C25 1.414(18)
C21 C22 1.38(2)
C21 H21 0.9500
C22 C23 1.40(2)
C22 H22 0.9500
C23 O7B 1.36(4)
C23 C24 1.40(2)
C23 O7A 1.438(19)
C24 C25 1.385(18)
C24 H24 0.9500
C28 C33 1.39(2)
C28 C29 1.428(19)
C29 C30 1.41(2)
C29 H29 0.9500
C30 C31 1.30(2)
C30 H30 0.9500
C31 C32 1.40(2)
C31 O8B 1.49(2)
C31 O8A 1.53(2)
C32 C33 1.385(19)
C32 H32 0.9500
C35 C36 1.545(12)
O8A C34A 1.27(3)
C34A F11A 1.25(3)
C34A F10A 1.36(2)
C34A F12A 1.39(2)
O8B C34B 1.26(4)
C34B F11B 1.23(5)
C34B F12B 1.36(3)
C34B F10B 1.36(3)
F1A C8A 1.321(19)
F2A C8A 1.298(18)
F3A C8A 1.336(18)
O1A C8A 1.30(3)
O1A C5A 1.42(2)
C5A C6A 1.34(3)
C6A H6A1 0.9500
F1B C8B 1.31(2)
F2B C8B 1.33(2)
F2B O1B 1.63(5)
F3B C8B 1.31(2)
O1B C8B 1.31(3)
O1B C5B 1.43(3)
C5B C6B 1.34(3)
C6B H6B 0.9500
O7A C26A 1.31(3)
F7A C26A 1.35(3)
F8A C26A 1.31(3)
F9A C26A 1.39(3)
O7B C26B 1.49(7)
F7B C26B 1.82(7)
F8B C26B 1.19(6)
F9B C26B 1.24(7)
F4A C18A 1.315(18)
F5A C18A 1.288(19)
F6A C18A 1.324(17)
O6A C18A 1.37(2)
F4B C18B 1.33(2)
F5B C18B 1.31(3)
F6B C18B 1.32(2)
O6B C18B 1.37(3)

loop_
_geom_torsion_atom_site_label_1
_geom_torsion_atom_site_label_2
_geom_torsion_atom_site_label_3
_geom_torsion_atom_site_label_4
_geom_torsion
C2 N2 C1 N1 -175.7(15)
C2 N2 C1 S1 2.5(15)
C7 S1 C1 N1 176.8(13)
C7 S1 C1 N2 -1.5(11)
C1 N2 C2 C3 179.9(15)
C1 N2 C2 C7 -2.3(17)
N2 C2 C3 C4A -178.3(16)
C7 C2 C3 C4A 4(3)
C2 C3 C4A C5A -8(3)
C2 C3 C4A C5B 12(3)
C3 C2 C7 C6A 3(2)
N2 C2 C7 C6A -175.2(15)
C3 C2 C7 C6B -18(3)
N2 C2 C7 C6B 164(3)
C3 C2 C7 S1 178.9(13)
N2 C2 C7 S1 1.0(16)
C1 S1 C7 C6A 176.0(17)
C1 S1 C7 C2 0.3(12)
C1 S1 C7 C6B -163(3)
O3 C9 C10 O4 179.4(16)
O2 C9 C10 O4 1.5(16)
O3 C9 C10 O5 0.5(16)
O2 C9 C10 O5 -177.4(16)
C12 N4 C11 N3 175.8(15)
C12 N4 C11 S2 -4.1(17)
C17 S2 C11 N3 -175.8(15)
C17 S2 C11 N4 4.1(13)
C11 N4 C12 C17 1.9(18)
C11 N4 C12 C13 -175.9(15)
C17 C12 C13 C14 3(2)
N4 C12 C13 C14 -179.6(15)
C12 C13 C14 C15 -3(3)
C13 C14 C15 C16 2(3)
C13 C14 C15 O6B -173(4)
C13 C14 C15 O6A 177.7(16)
C14 C15 C16 C17 0(2)
O6B C15 C16 C17 176(3)
O6A C15 C16 C17 -175.5(14)
N4 C12 C17 C16 -178.8(13)
C13 C12 C17 C16 -1(2)
N4 C12 C17 S2 1.2(16)
C13 C12 C17 S2 179.1(12)
C15 C16 C17 C12 -1(2)
C15 C16 C17 S2 179.4(12)
C11 S2 C17 C12 -2.8(12)
C11 S2 C17 C16 177.1(14)
C20 N6 C19 N5 -177.6(14)
C20 N6 C19 S3 3.3(16)
C25 S3 C19 N5 179.2(14)
C25 S3 C19 N6 -1.7(12)
C19 N6 C20 C21 -179.1(15)
C19 N6 C20 C25 -3.4(18)
N6 C20 C21 C22 179.1(16)
C25 C20 C21 C22 4(2)
C20 C21 C22 C23 -2(3)
C21 C22 C23 O7B 170(3)
C21 C22 C23 C24 -2(3)
C21 C22 C23 O7A -166.0(16)
O7B C23 C24 C25 -165(4)
C22 C23 C24 C25 4(3)
O7A C23 C24 C25 170.1(14)
C23 C24 C25 C20 -3(2)
C23 C24 C25 S3 177.9(13)
C21 C20 C25 C24 -1(2)
N6 C20 C25 C24 -177.2(15)
C21 C20 C25 S3 178.1(12)
N6 C20 C25 S3 2.0(16)
C19 S3 C25 C24 179.0(16)
C19 S3 C25 C20 -0.3(12)
C28 N8 C27 N7 176.1(14)
C28 N8 C27 S4 -3.1(16)
C33 S4 C27 N7 -175.1(14)
C33 S4 C27 N8 4.1(12)
C27 N8 C28 C33 -0.1(18)
C27 N8 C28 C29 -176.7(14)
N8 C28 C29 C30 -179.9(15)
C33 C28 C29 C30 4(2)
C28 C29 C30 C31 1(3)
C29 C30 C31 C32 -5(3)
C29 C30 C31 O8B 166.1(19)
C29 C30 C31 O8A -164.6(17)
C30 C31 C32 C33 4(3)
O8B C31 C32 C33 -166.6(19)
O8A C31 C32 C33 163.6(14)
C31 C32 C33 C28 1(2)
C31 C32 C33 S4 175.4(12)
N8 C28 C33 C32 178.2(14)
C29 C28 C33 C32 -5(2)
N8 C28 C33 S4 3.1(16)
C29 C28 C33 S4 -179.9(11)
C27 S4 C33 C32 -178.8(15)
C27 S4 C33 C28 -3.9(11)
O12 C35 C36 O10 -178.9(18)
O11 C35 C36 O10 0.6(18)
O12 C35 C36 O9 -0.8(18)
O11 C35 C36 O9 178.8(18)
C30 C31 O8A C34A -180(2)
C32 C31 O8A C34A 19(3)
C31 O8A C34A F11A 161(2)
C31 O8A C34A F10A -70(3)
C31 O8A C34A F12A 43(3)
C30 C31 O8B C34B 87(3)
C32 C31 O8B C34B -101(3)
C31 O8B C34B F11B 160(3)
C31 O8B C34B F12B -63(4)
C31 O8B C34B F10B 49(4)
C3 C4A C5A C6A 6(3)
C3 C4A C5A O1A -179.4(18)
C8A O1A C5A C6A 96(3)
C8A O1A C5A C4A -79(3)
C4A C5A C6A C7 1(3)
O1A C5A C6A C7 -172.9(17)
C2 C7 C6A C5A -5(3)
S1 C7 C6A C5A 179.5(14)
C5A O1A C8A F2A -54(3)
C5A O1A C8A F1A 67(3)
C5A O1A C8A F3A -176(2)
C8B F2B O1B C5B 87(4)
C8B O1B C5B C6B 79(4)
F2B O1B C5B C6B 23(5)
C8B O1B C5B C4A -148(3)
F2B O1B C5B C4A 156(3)
C3 C4A C5B C6B -13(5)
C3 C4A C5B O1B -145(3)
O1B C5B C6B C7 139(4)
C4A C5B C6B C7 -1(6)
C2 C7 C6B C5B 15(6)
S1 C7 C6B C5B 176(3)
C5B O1B C8B F3B 142(4)
F2B O1B C8B F3B -99(4)
C5B O1B C8B F1B -21(6)
F2B O1B C8B F1B 98(4)
C5B O1B C8B F2B -118(4)
O1B F2B C8B F3B 119(4)
O1B F2B C8B F1B -128(3)
C24 C23 O7A C26A 108(2)
C22 C23 O7A C26A -86(3)
C23 O7A C26A F8A -56(3)
C23 O7A C26A F7A -169(2)
C23 O7A C26A F9A 70(2)
C24 C23 O7B C26B 9(7)
C22 C23 O7B C26B -162(4)
C23 O7B C26B F8B 57(8)
C23 O7B C26B F9B -65(5)
C23 O7B C26B F7B -174(4)
C16 C15 O6A C18A -86(3)
C14 C15 O6A C18A 98(3)
C15 O6A C18A F5A 30(3)
C15 O6A C18A F4A 160(2)
C15 O6A C18A F6A -81(3)
C16 C15 O6B C18B -134(5)
C14 C15 O6B C18B 41(7)
C15 O6B C18B F5B 106(5)
C15 O6B C18B F6B -20(12)
C15 O6B C18B F4B -161(5)
